data_7010250
loop_
_publ_author_name
'Weber, Lothar'
'Pumpenmeier, Lars'
'Stammler, Hans-Georg'
'Neumann, Beate'

_publ_section_title
;
 Synthesis, structure and reactivity of highly functionalized
 \h1-stibaallyliron complexes
 [(OC)2(\h5-C5Me5)Fe--Sb(Cl)C(OSiMe3)&#xE006;CPhR]
 (R&#x2005;=&#x2005;Ph, Me or c-C6H11)
;
_journal_issue 23
_journal_name_full 'Journal of the Chemical Society, Dalton Transactions'
_journal_page_first 4379
_journal_paper_doi 10.1039/b007366k
_journal_year 2000
_chemical_formula_sum 'C29 H34 Cl Fe O3 Sb Si'
_chemical_formula_weight 671.70
_chemical_name_systematic
; 
 ? 
;
_space_group_IT_number 14
_symmetry_cell_setting monoclinic
_symmetry_space_group_name_Hall '-P 2yn'
_symmetry_space_group_name_H-M 'P 1 21/n 1'
_atom_sites_solution_hydrogens geom
_atom_sites_solution_primary direct
_atom_sites_solution_secondary difmap
_audit_creation_method SHELXL-97
_cell_angle_alpha 90.00
_cell_angle_beta 99.87(2)
_cell_angle_gamma 90.00
_cell_formula_units_Z 4
_cell_length_a 8.565(2)
_cell_length_b 17.591(3)
_cell_length_c 20.285(4)
_cell_measurement_reflns_used 30
_cell_measurement_temperature 173(2)
_cell_measurement_theta_max 11.8
_cell_measurement_theta_min 2.5
_cell_volume 3011.0(11)
_computing_cell_refinement 'P3 (1989)'
_computing_data_collection 'P3 (1989)'
_computing_data_reduction 'SHELXTL-PLUS (1990)'
_computing_molecular_graphics 'SHELXTL-PLUS (1990)'
_computing_publication_material 'SHELXL-97 (Sheldrick, 1997)'
_computing_structure_refinement 'SHELXL-97 (Sheldrick, 1997)'
_computing_structure_solution 'SHELXS-97 (Sheldrick, 1990)'
_diffrn_ambient_temperature 173(2)
_diffrn_measured_fraction_theta_full 0.970
_diffrn_measured_fraction_theta_max 0.970
_diffrn_measurement_device 'Siemens P2(1) diffractometer'
_diffrn_measurement_method Wyckoff-scan
_diffrn_radiation_monochromator graphite
_diffrn_radiation_source 'fine-focus sealed tube'
_diffrn_radiation_type MoK\a
_diffrn_radiation_wavelength 0.71073
_diffrn_reflns_av_R_equivalents 0.0307
_diffrn_reflns_av_sigmaI/netI 0.0713
_diffrn_reflns_limit_h_max 12
_diffrn_reflns_limit_h_min -10
_diffrn_reflns_limit_k_max 24
_diffrn_reflns_limit_k_min -10
_diffrn_reflns_limit_l_max 28
_diffrn_reflns_limit_l_min -28
_diffrn_reflns_number 9302
_diffrn_reflns_theta_full 29.99
_diffrn_reflns_theta_max 29.99
_diffrn_reflns_theta_min 2.04
_diffrn_standards_interval_count 100
_diffrn_standards_number 3
_exptl_absorpt_coefficient_mu 1.534
_exptl_absorpt_correction_T_max 0.528
_exptl_absorpt_correction_T_min 0.430
_exptl_absorpt_correction_type 'semi-empirical from psi-scans'
_exptl_crystal_colour orange
_exptl_crystal_density_diffrn 1.482
_exptl_crystal_density_method 'not measured'
_exptl_crystal_description column
_exptl_crystal_F_000 1360
_exptl_crystal_size_max 0.5
_exptl_crystal_size_mid 0.25
_exptl_crystal_size_min 0.15
_refine_diff_density_max 0.430
_refine_diff_density_min -0.497
_refine_diff_density_rms 0.112
_refine_ls_extinction_method none
_refine_ls_goodness_of_fit_ref 1.017
_refine_ls_hydrogen_treatment mixed
_refine_ls_matrix_type full
_refine_ls_number_parameters 333
_refine_ls_number_reflns 8766
_refine_ls_number_restraints 0
_refine_ls_restrained_S_all 1.017
_refine_ls_R_factor_all 0.0807
_refine_ls_R_factor_gt 0.0465
_refine_ls_shift/su_max 0.003
_refine_ls_shift/su_mean 0.000
_refine_ls_structure_factor_coef Fsqd
_refine_ls_weighting_details 'w=1/[\s^2^(Fo^2^)+(0.0278P)^2^+1.3166P] where P=(Fo^2^+2Fc^2^)/3'
_refine_ls_weighting_scheme calc
_refine_ls_wR_factor_gt 0.0820
_refine_ls_wR_factor_ref 0.0929
_reflns_number_gt 6167
_reflns_number_total 8766
_reflns_threshold_expression >2sigma(I)
_cod_data_source_file b007366k.txt
_cod_data_source_block compound6a
_cod_depositor_comments
;
The following automatic conversions were performed:
'_symmetry_cell_setting' value 'Monoclinic ' changed to 'monoclinic'
according to '/home/saulius/struct/CIF-dictionaries/cif_core.dic'
dictionary named 'cif_core.dic' version 2.4.1 from
2010-06-29.

'_geom_angle_publ_flag' value 'Y' changed to 'y' according to
'/home/saulius/struct/CIF-dictionaries/cif_core.dic' dictionary named
'cif_core.dic' version 2.4.1 from 2010-06-29 (92
times).

'_geom_bond_publ_flag' value 'Y' changed to 'y' according to
'/home/saulius/struct/CIF-dictionaries/cif_core.dic' dictionary named
'cif_core.dic' version 2.4.1 from 2010-06-29 (42 times).

Automatic conversion script
Id: cif_fix_enum 1527 2010-12-29 10:47:43Z saulius 

The following automatic conversions were performed:

'_refine_ls_weighting_scheme' value 'calc
w=1/[\s^2^(Fo^2^)+(0.0278P)^2^+1.3166P] where P=(Fo^2^+2Fc^2^)/3' was
changed to 'calc'. New tag '_refine_ls_weighting_details' was
created. The value of the new tag was set to
'w=1/[\s^2^(Fo^2^)+(0.0278P)^2^+1.3166P] where P=(Fo^2^+2Fc^2^)/3'.

Automatic conversion script
Id: cif_fix_values 3143 2015-03-26 13:38:13Z robertas 
;
_cod_original_sg_symbol_H-M P2(1)/n
_cod_database_code 7010250

loop_
_symmetry_equiv_pos_as_xyz
'x, y, z'
'-x+1/2, y+1/2, -z+1/2'
'-x, -y, -z'
'x-1/2, -y-1/2, z-1/2'

loop_
_atom_site_label
_atom_site_type_symbol
_atom_site_fract_x
_atom_site_fract_y
_atom_site_fract_z
_atom_site_U_iso_or_equiv
_atom_site_adp_type
_atom_site_occupancy
_atom_site_calc_flag
_atom_site_refinement_flags
_atom_site_disorder_assembly
_atom_site_disorder_group
Sb1 Sb 0.56423(3) 0.732131(14) 0.832477(11) 0.02328(6) Uani 1 d . . .
Fe1 Fe 0.72466(6) 0.65759(3) 0.92796(2) 0.02011(11) Uani 1 d . . .
Cl1 Cl 0.29531(12) 0.70337(8) 0.84762(5) 0.0442(3) Uani 1 d . . .
Si1 Si 0.31974(12) 0.56266(6) 0.70179(5) 0.0273(2) Uani 1 d . . .
O1 O 0.9169(3) 0.58772(18) 0.83955(14) 0.0437(8) Uani 1 d . . .
O2 O 0.4942(4) 0.53522(19) 0.91188(16) 0.0593(10) Uani 1 d . . .
O3 O 0.4926(3) 0.58567(14) 0.74941(11) 0.0221(5) Uani 1 d . . .
C1 C 0.8580(4) 0.75062(19) 0.97199(16) 0.0249(8) Uani 1 d . . .
C2 C 0.9298(4) 0.6805(2) 0.99816(16) 0.0236(7) Uani 1 d . . .
C3 C 0.8201(4) 0.6399(2) 1.02973(16) 0.0235(7) Uani 1 d . . .
C4 C 0.6783(4) 0.6852(2) 1.02427(16) 0.0252(7) Uani 1 d . . .
C5 C 0.7030(5) 0.7535(2) 0.98964(16) 0.0259(8) Uani 1 d . . .
C6 C 0.9327(5) 0.8126(2) 0.9379(2) 0.0394(10) Uani 1 d . . .
H6A H 0.9606 0.8549 0.9691 0.059 Uiso 1 calc R . .
H6B H 0.8579 0.8303 0.8989 0.059 Uiso 1 calc R . .
H6C H 1.0286 0.7932 0.9234 0.059 Uiso 1 calc R . .
C7 C 1.0967(4) 0.6563(3) 0.99597(19) 0.0350(9) Uani 1 d . . .
H7A H 1.1655 0.6715 1.0376 0.053 Uiso 1 calc R . .
H7B H 1.1332 0.6807 0.9579 0.053 Uiso 1 calc R . .
H7C H 1.1005 0.6010 0.9910 0.053 Uiso 1 calc R . .
C8 C 0.8467(5) 0.5657(2) 1.06581(19) 0.0351(9) Uani 1 d . . .
H8A H 0.9373 0.5396 1.0524 0.053 Uiso 1 calc R . .
H8B H 0.7518 0.5339 1.0546 0.053 Uiso 1 calc R . .
H8C H 0.8682 0.5749 1.1142 0.053 Uiso 1 calc R . .
C9 C 0.5357(5) 0.6673(3) 1.0548(2) 0.0392(10) Uani 1 d . . .
H9A H 0.5488 0.6892 1.0999 0.059 Uiso 1 calc R . .
H9B H 0.5236 0.6121 1.0575 0.059 Uiso 1 calc R . .
H9C H 0.4413 0.6890 1.0271 0.059 Uiso 1 calc R . .
C10 C 0.5915(5) 0.8198(2) 0.97998(19) 0.0400(10) Uani 1 d . . .
H10A H 0.4820 0.8014 0.9731 0.060 Uiso 1 calc R . .
H10B H 0.6089 0.8492 0.9408 0.060 Uiso 1 calc R . .
H10C H 0.6108 0.8524 1.0198 0.060 Uiso 1 calc R . .
C11 C 0.8374(4) 0.6166(2) 0.87235(17) 0.0281(8) Uani 1 d . . .
C12 C 0.5827(5) 0.5846(2) 0.91609(18) 0.0338(9) Uani 1 d . . .
C13 C 0.5693(4) 0.65450(19) 0.74934(15) 0.0206(7) Uani 1 d . . .
C14 C 0.6669(4) 0.67162(18) 0.70685(15) 0.0185(7) Uani 1 d . . .
C15 C 0.7403(4) 0.74934(18) 0.70991(16) 0.0221(7) Uani 1 d . . .
C16 C 0.8992(4) 0.7591(2) 0.73786(18) 0.0272(8) Uani 1 d . . .
H16 H 0.9612 0.7164 0.7550 0.033 Uiso 1 calc R . .
C17 C 0.9675(5) 0.8308(2) 0.7409(2) 0.0376(10) Uani 1 d . . .
H17 H 1.0759 0.8368 0.7603 0.045 Uiso 1 calc R . .
C18 C 0.8805(5) 0.8931(2) 0.71617(19) 0.0372(10) Uani 1 d . . .
H18 H 0.9280 0.9421 0.7183 0.045 Uiso 1 calc R . .
C19 C 0.7228(5) 0.8840(2) 0.6880(2) 0.0380(10) Uani 1 d . . .
H19 H 0.6616 0.9268 0.6709 0.046 Uiso 1 calc R . .
C20 C 0.6537(5) 0.8126(2) 0.68474(19) 0.0323(9) Uani 1 d . . .
H20 H 0.5454 0.8070 0.6650 0.039 Uiso 1 calc R . .
C21 C 0.7152(4) 0.6183(2) 0.65752(16) 0.0208(7) Uani 1 d . . .
C22 C 0.7170(5) 0.6417(2) 0.59177(17) 0.0275(8) Uani 1 d . . .
H22 H 0.6844 0.6918 0.5784 0.033 Uiso 1 calc R . .
C23 C 0.7660(5) 0.5923(2) 0.54575(18) 0.0324(9) Uani 1 d . . .
H23 H 0.7651 0.6086 0.5010 0.039 Uiso 1 calc R . .
C24 C 0.8161(5) 0.5194(2) 0.56491(19) 0.0359(9) Uani 1 d . . .
H24 H 0.8501 0.4859 0.5335 0.043 Uiso 1 calc R . .
C25 C 0.8165(5) 0.4958(2) 0.63010(19) 0.0323(9) Uani 1 d . . .
H25 H 0.8518 0.4461 0.6436 0.039 Uiso 1 calc R . .
C26 C 0.7653(4) 0.5446(2) 0.67582(17) 0.0263(8) Uani 1 d . . .
H26 H 0.7645 0.5276 0.7202 0.032 Uiso 1 calc R . .
C27 C 0.2172(5) 0.6503(3) 0.6678(2) 0.0420(11) Uani 1 d . . .
H27A H 0.2088 0.6854 0.7046 0.063 Uiso 1 calc R . .
H27B H 0.1109 0.6375 0.6441 0.063 Uiso 1 calc R . .
H27C H 0.2777 0.6745 0.6367 0.063 Uiso 1 calc R . .
C28 C 0.3550(5) 0.5011(3) 0.6315(2) 0.0444(11) Uani 1 d . . .
H28A H 0.4120 0.5300 0.6018 0.067 Uiso 1 calc R . .
H28B H 0.2532 0.4839 0.6063 0.067 Uiso 1 calc R . .
H28C H 0.4185 0.4570 0.6492 0.067 Uiso 1 calc R . .
C29 C 0.2109(5) 0.5084(3) 0.7580(2) 0.0385(10) Uani 1 d . . .
H29A H 0.2743 0.4645 0.7763 0.058 Uiso 1 calc R . .
H29B H 0.1095 0.4909 0.7327 0.058 Uiso 1 calc R . .
H29C H 0.1914 0.5413 0.7948 0.058 Uiso 1 calc R . .

loop_
_atom_site_aniso_label
_atom_site_aniso_U_11
_atom_site_aniso_U_22
_atom_site_aniso_U_33
_atom_site_aniso_U_23
_atom_site_aniso_U_13
_atom_site_aniso_U_12
Sb1 0.03051(12) 0.02314(11) 0.01634(9) -0.00086(10) 0.00443(8) 0.00504(11)
Fe1 0.0226(2) 0.0198(2) 0.0175(2) -0.00089(19) 0.00225(18) -0.0020(2)
Cl1 0.0250(5) 0.0785(8) 0.0303(5) -0.0029(5) 0.0082(4) 0.0074(5)
Si1 0.0260(5) 0.0341(6) 0.0213(5) -0.0015(4) 0.0024(4) -0.0008(5)
O1 0.0425(18) 0.054(2) 0.0354(15) -0.0103(14) 0.0083(13) 0.0179(16)
O2 0.070(2) 0.051(2) 0.052(2) 0.0079(16) -0.0049(17) -0.0372(19)
O3 0.0227(12) 0.0228(13) 0.0204(11) 0.0017(9) 0.0030(9) -0.0038(10)
C1 0.0320(19) 0.0218(19) 0.0194(15) -0.0022(12) 0.0003(14) -0.0094(14)
C2 0.0234(17) 0.0296(19) 0.0175(15) -0.0019(14) 0.0026(13) -0.0055(15)
C3 0.0236(17) 0.0286(19) 0.0184(15) 0.0000(14) 0.0042(13) -0.0016(15)
C4 0.0251(18) 0.0304(19) 0.0206(16) -0.0004(14) 0.0051(14) -0.0024(16)
C5 0.035(2) 0.0245(19) 0.0176(15) -0.0015(13) 0.0021(14) 0.0004(15)
C6 0.049(3) 0.035(2) 0.034(2) 0.0041(18) 0.0053(19) -0.017(2)
C7 0.026(2) 0.047(3) 0.031(2) -0.0027(18) 0.0046(16) -0.0014(19)
C8 0.039(2) 0.032(2) 0.033(2) 0.0077(17) 0.0026(17) -0.0046(19)
C9 0.031(2) 0.054(3) 0.035(2) 0.004(2) 0.0134(17) -0.001(2)
C10 0.061(3) 0.031(2) 0.029(2) -0.0027(17) 0.0073(19) 0.014(2)
C11 0.030(2) 0.031(2) 0.0210(16) -0.0039(15) -0.0016(15) 0.0018(17)
C12 0.042(2) 0.033(2) 0.0238(18) 0.0042(16) -0.0009(16) -0.0109(19)
C13 0.0242(17) 0.0213(17) 0.0155(14) 0.0011(12) 0.0013(13) 0.0026(14)
C14 0.0234(17) 0.0178(16) 0.0133(14) -0.0011(12) 0.0004(12) 0.0033(13)
C15 0.0293(18) 0.0207(18) 0.0176(14) -0.0021(12) 0.0074(13) -0.0013(14)
C16 0.0265(18) 0.0254(19) 0.0311(18) 0.0011(15) 0.0093(14) -0.0007(16)
C17 0.030(2) 0.039(2) 0.044(2) -0.0047(19) 0.0087(18) -0.0055(19)
C18 0.052(3) 0.025(2) 0.036(2) -0.0072(17) 0.0117(19) -0.0096(19)
C19 0.051(3) 0.0187(19) 0.041(2) 0.0014(17) -0.002(2) -0.0004(19)
C20 0.036(2) 0.026(2) 0.0317(19) 0.0035(16) -0.0023(16) -0.0024(17)
C21 0.0210(16) 0.0212(17) 0.0203(15) -0.0025(13) 0.0041(13) -0.0034(14)
C22 0.037(2) 0.0238(18) 0.0222(16) -0.0011(14) 0.0073(15) -0.0006(16)
C23 0.047(2) 0.033(2) 0.0192(16) 0.0006(15) 0.0126(16) 0.0015(19)
C24 0.047(3) 0.033(2) 0.0303(19) -0.0118(17) 0.0153(18) 0.0018(19)
C25 0.043(2) 0.0215(18) 0.0329(19) -0.0027(15) 0.0067(17) 0.0049(17)
C26 0.033(2) 0.0232(18) 0.0226(16) 0.0002(14) 0.0037(15) 0.0005(16)
C27 0.041(2) 0.052(3) 0.031(2) 0.0035(19) -0.0021(18) 0.010(2)
C28 0.047(3) 0.049(3) 0.035(2) -0.014(2) 0.0007(19) -0.007(2)
C29 0.031(2) 0.044(3) 0.042(2) 0.0061(19) 0.0085(18) -0.0078(19)

loop_
_atom_type_symbol
_atom_type_description
_atom_type_scat_dispersion_real
_atom_type_scat_dispersion_imag
_atom_type_scat_source
C C 0.0033 0.0016 'International Tables Vol C Tables 4.2.6.8 and 6.1.1.4'
H H 0.0000 0.0000 'International Tables Vol C Tables 4.2.6.8 and 6.1.1.4'
O O 0.0106 0.0060 'International Tables Vol C Tables 4.2.6.8 and 6.1.1.4'
Si Si 0.0817 0.0704 'International Tables Vol C Tables 4.2.6.8 and 6.1.1.4'
Cl Cl 0.1484 0.1585 'International Tables Vol C Tables 4.2.6.8 and 6.1.1.4'
Fe Fe 0.3463 0.8444 'International Tables Vol C Tables 4.2.6.8 and 6.1.1.4'
Sb Sb -0.5866 1.5461 'International Tables Vol C Tables 4.2.6.8 and 6.1.1.4'

loop_
_geom_angle_atom_site_label_1
_geom_angle_atom_site_label_2
_geom_angle_atom_site_label_3
_geom_angle
_geom_angle_site_symmetry_1
_geom_angle_site_symmetry_3
_geom_angle_publ_flag
C13 Sb1 Cl1 96.48(10) . . y
C13 Sb1 Fe1 100.78(9) . . y
Cl1 Sb1 Fe1 101.35(3) . . y
C12 Fe1 C11 93.19(19) . . y
C12 Fe1 C2 135.36(16) . . y
C11 Fe1 C2 91.50(15) . . y
C12 Fe1 C1 159.90(17) . . y
C11 Fe1 C1 105.85(16) . . y
C2 Fe1 C1 40.00(14) . . y
C12 Fe1 C3 99.77(15) . . y
C11 Fe1 C3 113.82(15) . . y
C2 Fe1 C3 39.32(13) . . y
C1 Fe1 C3 66.93(14) . . y
C12 Fe1 C4 93.40(16) . . y
C11 Fe1 C4 153.66(15) . . y
C2 Fe1 C4 66.28(13) . . y
C1 Fe1 C4 66.67(14) . . y
C3 Fe1 C4 39.86(13) . . y
C12 Fe1 C5 122.16(18) . . y
C11 Fe1 C5 144.53(17) . . y
C2 Fe1 C5 66.22(14) . . y
C1 Fe1 C5 39.60(14) . . y
C3 Fe1 C5 66.39(14) . . y
C4 Fe1 C5 39.29(13) . . y
C12 Fe1 Sb1 90.09(13) . . y
C11 Fe1 Sb1 90.40(12) . . y
C2 Fe1 Sb1 134.27(10) . . y
C1 Fe1 Sb1 96.05(10) . . y
C3 Fe1 Sb1 153.01(10) . . y
C4 Fe1 Sb1 115.06(10) . . y
C5 Fe1 Sb1 87.06(9) . . y
O3 Si1 C27 109.29(17) . . y
O3 Si1 C28 109.90(17) . . y
C27 Si1 C28 109.2(2) . . y
O3 Si1 C29 104.92(16) . . y
C27 Si1 C29 113.7(2) . . y
C28 Si1 C29 109.7(2) . . y
C13 O3 Si1 126.0(2) . . y
C5 C1 C2 107.1(3) . . y
C5 C1 C6 125.3(3) . . y
C2 C1 C6 127.4(4) . . y
C5 C1 Fe1 71.1(2) . . y
C2 C1 Fe1 69.89(19) . . y
C6 C1 Fe1 128.0(3) . . y
C3 C2 C1 108.9(3) . . y
C3 C2 C7 125.5(3) . . y
C1 C2 C7 125.5(3) . . y
C3 C2 Fe1 70.61(19) . . y
C1 C2 Fe1 70.11(19) . . y
C7 C2 Fe1 128.0(2) . . y
C2 C3 C4 107.6(3) . . y
C2 C3 C8 127.2(3) . . y
C4 C3 C8 125.1(3) . . y
C2 C3 Fe1 70.07(19) . . y
C4 C3 Fe1 70.31(19) . . y
C8 C3 Fe1 127.5(3) . . y
C5 C4 C3 108.0(3) . . y
C5 C4 C9 125.6(4) . . y
C3 C4 C9 126.2(3) . . y
C5 C4 Fe1 70.82(19) . . y
C3 C4 Fe1 69.83(19) . . y
C9 C4 Fe1 129.1(3) . . y
C4 C5 C1 108.3(3) . . y
C4 C5 C10 125.2(4) . . y
C1 C5 C10 126.2(3) . . y
C4 C5 Fe1 69.9(2) . . y
C1 C5 Fe1 69.35(19) . . y
C10 C5 Fe1 131.2(3) . . y
O1 C11 Fe1 175.6(3) . . y
O2 C12 Fe1 176.0(3) . . y
C14 C13 O3 123.4(3) . . y
C14 C13 Sb1 117.2(2) . . y
O3 C13 Sb1 118.5(2) . . y
C13 C14 C21 124.9(3) . . y
C13 C14 C15 118.9(3) . . y
C21 C14 C15 116.2(3) . . y
C20 C15 C16 118.4(3) . . y
C20 C15 C14 121.5(3) . . y
C16 C15 C14 120.2(3) . . y
C17 C16 C15 120.4(4) . . y
C18 C17 C16 120.8(4) . . y
C17 C18 C19 119.3(4) . . y
C18 C19 C20 120.3(4) . . y
C19 C20 C15 120.8(4) . . y
C26 C21 C22 118.3(3) . . y
C26 C21 C14 121.2(3) . . y
C22 C21 C14 120.5(3) . . y
C23 C22 C21 120.7(3) . . y
C24 C23 C22 120.2(3) . . y
C25 C24 C23 119.6(3) . . y
C24 C25 C26 120.2(4) . . y
C25 C26 C21 121.0(3) . . y

loop_
_geom_bond_atom_site_label_1
_geom_bond_atom_site_label_2
_geom_bond_distance
_geom_bond_site_symmetry_2
_geom_bond_publ_flag
Sb1 C13 2.176(3) . y
Sb1 Cl1 2.4286(12) . y
Sb1 Fe1 2.5391(7) . y
Fe1 C12 1.757(4) . y
Fe1 C11 1.760(4) . y
Fe1 C2 2.102(3) . y
Fe1 C1 2.105(3) . y
Fe1 C3 2.109(3) . y
Fe1 C4 2.115(3) . y
Fe1 C5 2.128(3) . y
Si1 O3 1.673(3) . y
Si1 C27 1.848(4) . y
Si1 C28 1.856(4) . y
Si1 C29 1.857(4) . y
O1 C11 1.149(4) . y
O2 C12 1.146(5) . y
O3 C13 1.378(4) . y
C1 C5 1.434(5) . y
C1 C2 1.439(5) . y
C1 C6 1.492(5) . y
C2 C3 1.417(5) . y
C2 C7 1.500(5) . y
C3 C4 1.440(5) . y
C3 C8 1.495(5) . y
C4 C5 1.426(5) . y
C4 C9 1.495(5) . y
C5 C10 1.499(5) . y
C13 C14 1.333(4) . y
C14 C21 1.482(4) . y
C14 C15 1.502(5) . y
C15 C20 1.386(5) . y
C15 C16 1.392(5) . y
C16 C17 1.387(5) . y
C17 C18 1.371(6) . y
C18 C19 1.383(6) . y
C19 C20 1.384(5) . y
C21 C26 1.395(5) . y
C21 C22 1.398(4) . y
C22 C23 1.391(5) . y
C23 C24 1.386(6) . y
C24 C25 1.386(5) . y
C25 C26 1.389(5) . y
